data_7107338
loop_
_publ_author_name
'Alfredo Medina-Molner'
'Bernhard Spingler'

_publ_section_title
;
 When two metal centres are needed instead of one: exclusive induction of
 Z-DNA by dinuclear metal complexes
;
_journal_name_full Chem.Commun.
_journal_page_first 1961
_journal_paper_doi 10.1039/c2cc16483c
_journal_volume 48
_journal_year 2012
_chemical_formula_sum 'C16 H33 Cl2 Cu N3 O4'
_chemical_formula_weight 465.89
_chemical_name_systematic
;
?
;
_space_group_IT_number 14
_symmetry_cell_setting monoclinic
_symmetry_space_group_name_Hall '-P 2ybc'
_symmetry_space_group_name_H-M 'P 1 21/c 1'
_atom_sites_solution_hydrogens geom
_atom_sites_solution_primary direct
_atom_sites_solution_secondary difmap
_audit_creation_method SHELXL-97
_cell_angle_alpha 90.000(5)
_cell_angle_beta 90.368(5)
_cell_angle_gamma 90.000(5)
_cell_formula_units_Z 4
_cell_length_a 11.898(5)
_cell_length_b 14.067(5)
_cell_length_c 13.146(5)
_cell_measurement_reflns_used 8000
_cell_measurement_temperature 183(2)
_cell_volume 2200.2(15)
_computing_cell_refinement 'IPDS (Stoe, 1999)'
_computing_data_collection 'IPDS (Stoe, 1999)'
_computing_data_reduction 'X-RED (Stoe, 1999)'
_computing_molecular_graphics 'ORTEP-3 (Farrugia, 1997)'
_computing_publication_material 'SHELXL-97 (Sheldrick, 1997)'
_computing_structure_refinement 'SHELXL-97 (Sheldrick, 1997)'
_computing_structure_solution 'SIR-97 (Altomare, 1999)'
_diffrn_ambient_temperature 183(2)
_diffrn_measured_fraction_theta_full 0.987
_diffrn_measured_fraction_theta_max 0.987
_diffrn_measurement_device_type 'Stoe IPDS'
_diffrn_measurement_method '/f oscillation scan'
_diffrn_radiation_monochromator graphite
_diffrn_radiation_source 'fine-focus sealed tube'
_diffrn_radiation_type MoK\a
_diffrn_radiation_wavelength 0.71073
_diffrn_reflns_av_R_equivalents 0.1201
_diffrn_reflns_av_sigmaI/netI 0.0667
_diffrn_reflns_limit_h_max 16
_diffrn_reflns_limit_h_min -16
_diffrn_reflns_limit_k_max 19
_diffrn_reflns_limit_k_min -19
_diffrn_reflns_limit_l_max 18
_diffrn_reflns_limit_l_min -18
_diffrn_reflns_number 33708
_diffrn_reflns_theta_full 29.13
_diffrn_reflns_theta_max 29.13
_diffrn_reflns_theta_min 2.72
_diffrn_standards_interval_count 'every image'
_diffrn_standards_interval_time 13
_diffrn_standards_number 50-200
_exptl_absorpt_coefficient_mu 1.260
_exptl_absorpt_correction_T_max 0.9045
_exptl_absorpt_correction_T_min 0.8466
_exptl_absorpt_correction_type numerical
_exptl_crystal_colour green
_exptl_crystal_density_diffrn 1.406
_exptl_crystal_density_method 'not measured'
_exptl_crystal_description block
_exptl_crystal_F_000 980
_exptl_crystal_size_max 0.15
_exptl_crystal_size_mid 0.11
_exptl_crystal_size_min 0.10
_refine_diff_density_max 0.728
_refine_diff_density_min -0.684
_refine_diff_density_rms 0.087
_refine_ls_extinction_method none
_refine_ls_goodness_of_fit_ref 0.923
_refine_ls_hydrogen_treatment constr
_refine_ls_matrix_type full
_refine_ls_number_parameters 238
_refine_ls_number_reflns 5844
_refine_ls_number_restraints 0
_refine_ls_restrained_S_all 0.923
_refine_ls_R_factor_all 0.0897
_refine_ls_R_factor_gt 0.0672
_refine_ls_shift/su_max 0.010
_refine_ls_shift/su_mean 0.000
_refine_ls_structure_factor_coef Fsqd
_refine_ls_weighting_details 'calc w=1/[\s^2^(Fo^2^)+(0.0985P)^2^+0.0000P] where P=(Fo^2^+2Fc^2^)/3'
_refine_ls_weighting_scheme calc
_refine_ls_wR_factor_gt 0.1358
_refine_ls_wR_factor_ref 0.1472
_reflns_number_gt 3903
_reflns_number_total 5844
_reflns_threshold_expression >2sigma(I)
_cod_data_source_file c2cc16483c.txt
_cod_data_source_block am200406
_cod_original_sg_symbol_H-M P21/c
_cod_database_code 7107338

loop_
_symmetry_equiv_pos_as_xyz
'x, y, z'
'-x, y+1/2, -z+1/2'
'-x, -y, -z'
'x, -y-1/2, z-1/2'

loop_
_atom_site_label
_atom_site_type_symbol
_atom_site_fract_x
_atom_site_fract_y
_atom_site_fract_z
_atom_site_U_iso_or_equiv
_atom_site_adp_type
_atom_site_occupancy
_atom_site_symmetry_multiplicity
_atom_site_calc_flag
_atom_site_refinement_flags
Cl41 Cl 0.7159(2) 0.64523(12) 0.44216(14) 0.1187(6) Uani 1 1 d .
O20 O 0.86479(17) 0.41333(15) 0.16457(15) 0.0395(4) Uani 1 1 d .
N3 N 0.6265(2) 0.25360(17) 0.04423(19) 0.0375(5) Uani 1 1 d .
H3C H 0.5620 0.2729 0.0780 0.045 Uiso 1 1 calc R
N1 N 0.74662(19) 0.44650(17) -0.05494(18) 0.0339(5) Uani 1 1 d .
O30 O 0.63466(19) 0.42531(16) 0.16687(18) 0.0466(5) Uani 1 1 d .
O21 O 0.8246(2) 0.31794(17) 0.29472(18) 0.0487(5) Uani 1 1 d .
C1 C 0.8652(2) 0.4687(2) -0.0803(2) 0.0379(6) Uani 1 1 d .
H1A H 0.8979 0.5051 -0.0229 0.046 Uiso 1 1 calc R
H1B H 0.8648 0.5111 -0.1404 0.046 Uiso 1 1 calc R
Cl40 Cl 0.84438(13) 0.74007(14) 0.28321(16) 0.1105(6) Uani 1 1 d .
N2 N 0.8567(2) 0.26573(17) 0.00902(19) 0.0353(5) Uani 1 1 d .
H2C H 0.8233 0.2476 -0.0521 0.042 Uiso 1 1 calc R
C2 C 0.9435(2) 0.3853(2) -0.1028(2) 0.0388(6) Uani 1 1 d .
H2B H 0.9128 0.3501 -0.1620 0.047 Uiso 1 1 calc R
H2A H 1.0175 0.4112 -0.1230 0.047 Uiso 1 1 calc R
C30 C 0.5516(2) 0.3968(2) 0.2182(2) 0.0393(6) Uani 1 1 d .
C4 C 0.8685(3) 0.1787(2) 0.0722(2) 0.0424(6) Uani 1 1 d .
H4A H 0.8758 0.1963 0.1448 0.051 Uiso 1 1 calc R
H4B H 0.9368 0.1433 0.0522 0.051 Uiso 1 1 calc R
C9 C 0.6910(2) 0.3956(2) -0.1398(2) 0.0368(6) Uani 1 1 d .
H9A H 0.7437 0.3473 -0.1663 0.044 Uiso 1 1 calc R
H9B H 0.6761 0.4417 -0.1953 0.044 Uiso 1 1 calc R
C7 C 0.5923(2) 0.2491(2) -0.0639(2) 0.0385(6) Uani 1 1 d .
H7A H 0.5196 0.2152 -0.0693 0.046 Uiso 1 1 calc R
H7B H 0.6488 0.2118 -0.1019 0.046 Uiso 1 1 calc R
O31 O 0.4987(2) 0.32150(18) 0.20559(19) 0.0491(5) Uani 1 1 d .
C31 C 0.5169(3) 0.4634(3) 0.3030(3) 0.0502(8) Uani 1 1 d .
H31A H 0.5099 0.5281 0.2762 0.060 Uiso 1 1 calc R
H31B H 0.5739 0.4622 0.3571 0.060 Uiso 1 1 calc R
H31C H 0.4445 0.4429 0.3305 0.060 Uiso 1 1 calc R
C11 C 0.7317(3) 0.6010(2) 0.0437(3) 0.0465(7) Uani 1 1 d .
H11A H 0.7994 0.6330 0.0190 0.056 Uiso 1 1 calc R
H11B H 0.7506 0.5624 0.1034 0.056 Uiso 1 1 calc R
H11C H 0.6754 0.6487 0.0622 0.056 Uiso 1 1 calc R
C10 C 0.6849(3) 0.5378(2) -0.0389(3) 0.0435(7) Uani 1 1 d .
H10A H 0.6058 0.5228 -0.0225 0.052 Uiso 1 1 calc R
H10B H 0.6848 0.5738 -0.1036 0.052 Uiso 1 1 calc R
C3 C 0.9622(2) 0.3150(2) -0.0163(2) 0.0384(6) Uani 1 1 d .
H3A H 1.0195 0.2677 -0.0365 0.046 Uiso 1 1 calc R
H3B H 0.9907 0.3492 0.0444 0.046 Uiso 1 1 calc R
C8 C 0.5804(2) 0.3462(2) -0.1130(2) 0.0400(6) Uani 1 1 d .
H8A H 0.5379 0.3879 -0.0663 0.048 Uiso 1 1 calc R
H8B H 0.5351 0.3393 -0.1760 0.048 Uiso 1 1 calc R
C5 C 0.7652(3) 0.1165(2) 0.0567(3) 0.0479(7) Uani 1 1 d .
H5B H 0.7765 0.0566 0.0949 0.057 Uiso 1 1 calc R
H5A H 0.7597 0.0998 -0.0164 0.057 Uiso 1 1 calc R
C20 C 0.8738(3) 0.3874(2) 0.2572(2) 0.0388(6) Uani 1 1 d .
C40 C 0.7194(4) 0.6822(5) 0.3142(5) 0.0860(15) Uani 1 1 d .
H40A H 0.7101 0.6260 0.2696 0.103 Uiso 1 1 calc R
H40B H 0.6554 0.7256 0.3010 0.103 Uiso 1 1 calc R
C21 C 0.9512(3) 0.4465(3) 0.3222(3) 0.0542(8) Uani 1 1 d .
H21A H 0.9066 0.4885 0.3656 0.065 Uiso 1 1 calc R
H21B H 0.9998 0.4848 0.2784 0.065 Uiso 1 1 calc R
H21C H 0.9975 0.4047 0.3648 0.065 Uiso 1 1 calc R
C6 C 0.6539(3) 0.1600(2) 0.0892(3) 0.0461(7) Uani 1 1 d .
H6B H 0.5929 0.1151 0.0714 0.055 Uiso 1 1 calc R
H6A H 0.6548 0.1667 0.1642 0.055 Uiso 1 1 calc R
Cu1 Cu 0.74383(3) 0.35111(2) 0.08364(3) 0.03452(12) Uani 1 1 d .

loop_
_atom_site_aniso_label
_atom_site_aniso_U_11
_atom_site_aniso_U_22
_atom_site_aniso_U_33
_atom_site_aniso_U_23
_atom_site_aniso_U_13
_atom_site_aniso_U_12
Cl41 0.1777(19) 0.0941(11) 0.0842(10) -0.0180(8) -0.0029(11) -0.0032(11)
O20 0.0429(10) 0.0466(11) 0.0291(10) 0.0002(8) -0.0011(8) -0.0080(8)
N3 0.0396(12) 0.0410(12) 0.0319(12) -0.0043(9) 0.0041(10) -0.0090(9)
N1 0.0347(11) 0.0349(11) 0.0320(11) 0.0005(9) 0.0002(9) -0.0011(9)
O30 0.0458(11) 0.0469(12) 0.0473(13) -0.0066(10) 0.0126(10) -0.0012(9)
O21 0.0608(13) 0.0484(12) 0.0368(11) 0.0043(9) 0.0008(10) -0.0100(10)
C1 0.0366(13) 0.0401(14) 0.0371(14) 0.0025(11) 0.0036(11) -0.0024(11)
Cl40 0.0769(8) 0.1319(14) 0.1229(14) -0.0327(11) 0.0091(8) -0.0085(8)
N2 0.0373(11) 0.0373(11) 0.0314(11) -0.0010(9) 0.0011(9) 0.0016(9)
C2 0.0340(12) 0.0475(15) 0.0350(14) 0.0002(12) 0.0051(11) -0.0021(11)
C30 0.0405(14) 0.0465(16) 0.0309(13) 0.0019(12) 0.0023(11) 0.0104(12)
C4 0.0513(16) 0.0401(14) 0.0356(15) 0.0020(11) -0.0009(13) 0.0053(12)
C9 0.0388(13) 0.0416(14) 0.0300(13) 0.0014(11) -0.0002(11) 0.0001(11)
C7 0.0376(13) 0.0439(15) 0.0339(14) -0.0052(11) 0.0019(11) -0.0069(11)
O31 0.0480(12) 0.0540(13) 0.0455(13) -0.0045(10) 0.0106(10) -0.0053(10)
C31 0.062(2) 0.0484(17) 0.0402(16) 0.0002(13) 0.0074(15) 0.0121(15)
C11 0.0445(15) 0.0388(15) 0.0561(19) -0.0054(13) 0.0024(14) 0.0005(12)
C10 0.0393(14) 0.0415(15) 0.0496(17) -0.0016(13) 0.0005(13) 0.0014(12)
C3 0.0316(12) 0.0462(15) 0.0373(14) -0.0007(12) 0.0018(11) 0.0009(11)
C8 0.0367(13) 0.0454(15) 0.0380(14) -0.0046(12) -0.0025(11) -0.0006(12)
C5 0.0617(19) 0.0417(15) 0.0403(16) 0.0056(13) 0.0000(15) -0.0022(14)
C20 0.0428(14) 0.0427(14) 0.0310(13) 0.0004(11) 0.0011(12) -0.0017(12)
C40 0.075(3) 0.096(4) 0.087(4) -0.020(3) 0.000(3) 0.013(3)
C21 0.060(2) 0.065(2) 0.0380(16) 0.0005(15) -0.0042(15) -0.0168(17)
C6 0.0561(17) 0.0441(16) 0.0381(15) 0.0033(12) 0.0042(14) -0.0101(13)
Cu1 0.03657(17) 0.03754(18) 0.02948(17) -0.00162(14) 0.00240(12) -0.00297(14)

loop_
_atom_type_symbol
_atom_type_description
_atom_type_scat_dispersion_real
_atom_type_scat_dispersion_imag
_atom_type_scat_source
C C 0.0033 0.0016 'International Tables Vol C Tables 4.2.6.8 and 6.1.1.4'
H H 0.0000 0.0000 'International Tables Vol C Tables 4.2.6.8 and 6.1.1.4'
N N 0.0061 0.0033 'International Tables Vol C Tables 4.2.6.8 and 6.1.1.4'
O O 0.0106 0.0060 'International Tables Vol C Tables 4.2.6.8 and 6.1.1.4'
Cu Cu 0.3201 1.2651 'International Tables Vol C Tables 4.2.6.8 and 6.1.1.4'
Cl Cl 0.1484 0.1585 'International Tables Vol C Tables 4.2.6.8 and 6.1.1.4'

loop_
_geom_angle_atom_site_label_1
_geom_angle_atom_site_label_2
_geom_angle_atom_site_label_3
_geom_angle
C20 O20 Cu1 116.18(19)
C7 N3 C6 113.9(2)
C7 N3 Cu1 117.45(17)
C6 N3 Cu1 110.6(2)
C7 N3 H3C 104.4
C6 N3 H3C 104.4
Cu1 N3 H3C 104.4
C9 N1 C1 110.7(2)
C9 N1 C10 107.7(2)
C1 N1 C10 108.6(2)
C9 N1 Cu1 108.16(17)
C1 N1 Cu1 108.94(18)
C10 N1 Cu1 112.72(18)
C30 O30 Cu1 129.7(2)
N1 C1 C2 117.6(2)
N1 C1 H1A 107.9
C2 C1 H1A 107.9
N1 C1 H1B 107.9
C2 C1 H1B 107.9
H1A C1 H1B 107.2
C3 N2 C4 115.9(2)
C3 N2 Cu1 113.16(18)
C4 N2 Cu1 105.91(17)
C3 N2 H2C 107.1
C4 N2 H2C 107.1
Cu1 N2 H2C 107.1
C3 C2 C1 116.1(2)
C3 C2 H2B 108.3
C1 C2 H2B 108.3
C3 C2 H2A 108.3
C1 C2 H2A 108.3
H2B C2 H2A 107.4
O31 C30 O30 126.6(3)
O31 C30 C31 119.0(3)
O30 C30 C31 114.4(3)
N2 C4 C5 109.1(3)
N2 C4 H4A 109.9
C5 C4 H4A 109.9
N2 C4 H4B 109.9
C5 C4 H4B 109.9
H4A C4 H4B 108.3
N1 C9 C8 115.3(2)
N1 C9 H9A 108.4
C8 C9 H9A 108.4
N1 C9 H9B 108.4
C8 C9 H9B 108.4
H9A C9 H9B 107.5
N3 C7 C8 113.3(2)
N3 C7 H7A 108.9
C8 C7 H7A 108.9
N3 C7 H7B 108.9
C8 C7 H7B 108.9
H7A C7 H7B 107.7
C30 C31 H31A 109.5
C30 C31 H31B 109.5
H31A C31 H31B 109.5
C30 C31 H31C 109.5
H31A C31 H31C 109.5
H31B C31 H31C 109.5
C10 C11 H11A 109.5
C10 C11 H11B 109.5
H11A C11 H11B 109.5
C10 C11 H11C 109.5
H11A C11 H11C 109.5
H11B C11 H11C 109.5
N1 C10 C11 115.4(3)
N1 C10 H10A 108.4
C11 C10 H10A 108.4
N1 C10 H10B 108.4
C11 C10 H10B 108.4
H10A C10 H10B 107.5
N2 C3 C2 110.7(2)
N2 C3 H3A 109.5
C2 C3 H3A 109.5
N2 C3 H3B 109.5
C2 C3 H3B 109.5
H3A C3 H3B 108.1
C7 C8 C9 115.4(2)
C7 C8 H8A 108.4
C9 C8 H8A 108.4
C7 C8 H8B 108.4
C9 C8 H8B 108.4
H8A C8 H8B 107.5
C4 C5 C6 115.7(3)
C4 C5 H5B 108.4
C6 C5 H5B 108.3
C4 C5 H5A 108.4
C6 C5 H5A 108.4
H5B C5 H5A 107.4
O21 C20 O20 124.6(3)
O21 C20 C21 119.9(3)
O20 C20 C21 115.5(3)
Cl40 C40 Cl41 112.7(3)
Cl40 C40 H40A 109.1
Cl41 C40 H40A 109.1
Cl40 C40 H40B 109.1
Cl41 C40 H40B 109.1
H40A C40 H40B 107.8
C20 C21 H21A 109.5
C20 C21 H21B 109.5
H21A C21 H21B 109.5
C20 C21 H21C 109.5
H21A C21 H21C 109.5
H21B C21 H21C 109.5
N3 C6 C5 115.8(2)
N3 C6 H6B 108.3
C5 C6 H6B 108.3
N3 C6 H6A 108.3
C5 C6 H6A 108.3
H6B C6 H6A 107.4
O20 Cu1 O30 87.01(10)
O20 Cu1 N3 158.78(10)
O30 Cu1 N3 92.56(10)
O20 Cu1 N2 92.27(10)
O30 Cu1 N2 174.63(10)
N3 Cu1 N2 86.19(10)
O20 Cu1 N1 98.94(9)
O30 Cu1 N1 98.28(9)
N3 Cu1 N1 102.10(10)
N2 Cu1 N1 87.09(9)

loop_
_geom_bond_atom_site_label_1
_geom_bond_atom_site_label_2
_geom_bond_distance
Cl41 C40 1.762(7)
O20 C20 1.276(4)
O20 Cu1 1.987(2)
N3 C7 1.478(4)
N3 C6 1.479(4)
N3 Cu1 2.022(2)
N3 H3C 0.9300
N1 C9 1.478(4)
N1 C1 1.485(3)
N1 C10 1.495(4)
N1 Cu1 2.263(2)
O30 C30 1.266(4)
O30 Cu1 1.998(2)
O21 C20 1.242(4)
C1 C2 1.528(4)
C1 H1A 0.9900
C1 H1B 0.9900
Cl40 C40 1.746(6)
N2 C3 1.474(4)
N2 C4 1.486(4)
N2 Cu1 2.056(2)
N2 H2C 0.9300
C2 C3 1.523(4)
C2 H2B 0.9900
C2 H2A 0.9900
C30 O31 1.242(4)
C30 C31 1.516(4)
C4 C5 1.521(5)
C4 H4A 0.9900
C4 H4B 0.9900
C9 C8 1.531(4)
C9 H9A 0.9900
C9 H9B 0.9900
C7 C8 1.517(4)
C7 H7A 0.9900
C7 H7B 0.9900
C31 H31A 0.9800
C31 H31B 0.9800
C31 H31C 0.9800
C11 C10 1.506(5)
C11 H11A 0.9800
C11 H11B 0.9800
C11 H11C 0.9800
C10 H10A 0.9900
C10 H10B 0.9900
C3 H3A 0.9900
C3 H3B 0.9900
C8 H8A 0.9900
C8 H8B 0.9900
C5 C6 1.523(5)
C5 H5B 0.9900
C5 H5A 0.9900
C20 C21 1.503(5)
C40 H40A 0.9900
C40 H40B 0.9900
C21 H21A 0.9800
C21 H21B 0.9800
C21 H21C 0.9800
C6 H6B 0.9900
C6 H6A 0.9900

loop_
_geom_torsion_atom_site_label_1
_geom_torsion_atom_site_label_2
_geom_torsion_atom_site_label_3
_geom_torsion_atom_site_label_4
_geom_torsion
C9 N1 C1 C2 -60.3(3)
C10 N1 C1 C2 -178.4(3)
Cu1 N1 C1 C2 58.5(3)
N1 C1 C2 C3 -61.9(4)
Cu1 O30 C30 O31 -23.0(5)
Cu1 O30 C30 C31 156.6(2)
C3 N2 C4 C5 -157.6(3)
Cu1 N2 C4 C5 76.0(3)
C1 N1 C9 C8 164.5(2)
C10 N1 C9 C8 -76.9(3)
Cu1 N1 C9 C8 45.2(3)
C6 N3 C7 C8 -171.9(2)
Cu1 N3 C7 C8 -40.3(3)
C9 N1 C10 C11 -178.6(3)
C1 N1 C10 C11 -58.6(3)
Cu1 N1 C10 C11 62.2(3)
C4 N2 C3 C2 164.6(2)
Cu1 N2 C3 C2 -72.8(3)
C1 C2 C3 N2 64.6(3)
N3 C7 C8 C9 76.1(3)
N1 C9 C8 C7 -82.4(3)
N2 C4 C5 C6 -62.4(3)
Cu1 O20 C20 O21 11.0(4)
Cu1 O20 C20 C21 -169.7(2)
C7 N3 C6 C5 73.8(3)
Cu1 N3 C6 C5 -61.0(3)
C4 C5 C6 N3 54.4(4)
C20 O20 Cu1 O30 70.5(2)
C20 O20 Cu1 N3 -18.9(4)
C20 O20 Cu1 N2 -104.2(2)
C20 O20 Cu1 N1 168.4(2)
C30 O30 Cu1 O20 -126.1(3)
C30 O30 Cu1 N3 32.6(3)
C30 O30 Cu1 N2 -43.8(12)
C30 O30 Cu1 N1 135.3(3)
C7 N3 Cu1 O20 -158.2(2)
C6 N3 Cu1 O20 -25.2(4)
C7 N3 Cu1 O30 113.4(2)
C6 N3 Cu1 O30 -113.49(19)
C7 N3 Cu1 N2 -71.8(2)
C6 N3 Cu1 N2 61.28(19)
C7 N3 Cu1 N1 14.4(2)
C6 N3 Cu1 N1 147.48(18)
C3 N2 Cu1 O20 -38.7(2)
C4 N2 Cu1 O20 89.29(19)
C3 N2 Cu1 O30 -120.8(10)
C4 N2 Cu1 O30 7.2(12)
C3 N2 Cu1 N3 162.5(2)
C4 N2 Cu1 N3 -69.5(2)
C3 N2 Cu1 N1 60.1(2)
C4 N2 Cu1 N1 -171.9(2)
C9 N1 Cu1 O20 161.09(17)
C1 N1 Cu1 O20 40.70(19)
C10 N1 Cu1 O20 -79.92(19)
C9 N1 Cu1 O30 -110.66(17)
C1 N1 Cu1 O30 128.95(18)
C10 N1 Cu1 O30 8.3(2)
C9 N1 Cu1 N3 -16.22(18)
C1 N1 Cu1 N3 -136.61(18)
C10 N1 Cu1 N3 102.8(2)
C9 N1 Cu1 N2 69.25(18)
C1 N1 Cu1 N2 -51.14(18)
C10 N1 Cu1 N2 -171.8(2)
